data_8104257
loop_
_publ_author_name
'Mitchell, R.S.'

_publ_section_title
;
 Single crystal x-ray study of structural polytypism in cadmium bromide
;
_journal_name_full
;
Zeitschrift fuer Kristallographie, Kristallgeometrie, Kristallphysik, 
Kristallchemie (-144,1977)
;
_journal_page_first 309
_journal_page_last 318
_journal_volume 117
_journal_year 1962
_chemical_formula_sum 'Br2 Cd'
_chemical_name_systematic 'Cd Br2'
_space_group_IT_number 186
_symmetry_space_group_name_Hall 'P 6c -2c'
_symmetry_space_group_name_H-M 'P 63 m c'
_cell_angle_alpha 90
_cell_angle_beta 90
_cell_angle_gamma 120
_cell_formula_units_Z 2
_cell_length_a 3.985
_cell_length_b 3.985
_cell_length_c 12.561
_cell_volume 172.747
_citation_journal_id_ASTM ZEKGAX
_cod_data_source_file Mitchell_ZEKGAX_1962_972.cif
_cod_data_source_block Br2Cd1
_cod_original_cell_volume 172.7474
_cod_original_formula_sum 'Br2 Cd1'
_cod_database_code 8104257

loop_
_symmetry_equiv_pos_as_xyz
x,y,z
x-y,x,z+1/2
-y,x-y,z
-x,-y,z+1/2
-x+y,-x,z
y,-x+y,z+1/2
y,x,z+1/2
-x+y,y,z
-x,-x+y,z+1/2
-y,-x,z
x-y,-y,z+1/2
x,x-y,z

loop_
_atom_site_label
_atom_site_type_symbol
_atom_site_fract_x
_atom_site_fract_y
_atom_site_fract_z
_atom_site_occupancy
_atom_site_U_iso_or_equiv
Br1 Br-1 0.3333 0.6667 0 1 0.0
Cd1 Cd+2 0.3333 0.6667 0.375 1 0.0
Br2 Br-1 0 0 0.25 1 0.0
